data_7020009
loop_
_publ_author_name
'Basu, Arghya'
'Das, Gopal'

_publ_section_title
;
 Encapsulation of divalent tetrahedral oxyanions of sulfur within the
 rigidified dimeric capsular assembly of a tripodal receptor: first
 crystallographic evidence of thiosulfate encapsulation within neutral
 receptor capsule.
;
_journal_issue 35
_journal_name_full 'Dalton transactions (Cambridge, England : 2003)'
_journal_page_first 10792
_journal_page_last 10802
_journal_paper_doi 10.1039/c2dt30999h
_journal_volume 41
_journal_year 2012
_chemical_formula_sum 'C70 H100 Cl6 N16 O3 S8'
_chemical_formula_weight 1682.84
_chemical_name_systematic
;
?
;
_space_group_IT_number 15
_symmetry_cell_setting monoclinic
_symmetry_space_group_name_Hall '-C 2yc'
_symmetry_space_group_name_H-M 'C 1 2/c 1'
_atom_sites_solution_hydrogens geom
_atom_sites_solution_primary direct
_atom_sites_solution_secondary difmap
_audit_creation_method SHELXL-97
_cell_angle_alpha 90.00
_cell_angle_beta 95.818(6)
_cell_angle_gamma 90.00
_cell_formula_units_Z 8
_cell_length_a 13.7854(14)
_cell_length_b 25.836(3)
_cell_length_c 48.851(5)
_cell_measurement_reflns_used 5607
_cell_measurement_temperature 298(2)
_cell_measurement_theta_max 28.13
_cell_measurement_theta_min 0.84
_cell_volume 17309(3)
_computing_cell_refinement 'Bruker SMART'
_computing_data_collection 'Bruker SMART'
_computing_data_reduction 'Bruker SAINT'
_computing_molecular_graphics 'Bruker SHELXTL'
_computing_publication_material 'Bruker SHELXTL'
_computing_structure_refinement 'SHELXL-97 (Sheldrick, 1997)'
_computing_structure_solution 'SHELXS-97 (Sheldrick, 1990)'
_diffrn_ambient_temperature 298(2)
_diffrn_measured_fraction_theta_full 0.993
_diffrn_measured_fraction_theta_max 0.993
_diffrn_radiation_monochromator graphite
_diffrn_radiation_source 'fine-focus sealed tube'
_diffrn_radiation_type MoK\a
_diffrn_radiation_wavelength 0.71073
_diffrn_reflns_av_R_equivalents 0.0788
_diffrn_reflns_av_sigmaI/netI 0.1349
_diffrn_reflns_limit_h_max 18
_diffrn_reflns_limit_h_min -18
_diffrn_reflns_limit_k_max 34
_diffrn_reflns_limit_k_min -34
_diffrn_reflns_limit_l_max 64
_diffrn_reflns_limit_l_min -64
_diffrn_reflns_number 39255
_diffrn_reflns_theta_full 28.13
_diffrn_reflns_theta_max 28.13
_diffrn_reflns_theta_min 0.84
_exptl_absorpt_coefficient_mu 0.444
_exptl_absorpt_correction_T_max 0.870
_exptl_absorpt_correction_T_min 0.846
_exptl_absorpt_correction_type multi-scan
_exptl_absorpt_process_details SADABAS
_exptl_crystal_colour colorless
_exptl_crystal_density_diffrn 1.292
_exptl_crystal_density_method 'not measured'
_exptl_crystal_description block
_exptl_crystal_F_000 7088
_exptl_crystal_size_max 0.30
_exptl_crystal_size_mid 0.29
_exptl_crystal_size_min 0.25
_refine_diff_density_max 0.795
_refine_diff_density_min -0.762
_refine_diff_density_rms 0.068
_refine_ls_extinction_method none
_refine_ls_goodness_of_fit_ref 1.062
_refine_ls_matrix_type full
_refine_ls_number_parameters 846
_refine_ls_number_reflns 16497
_refine_ls_number_restraints 19
_refine_ls_restrained_S_all 1.067
_refine_ls_R_factor_all 0.1951
_refine_ls_R_factor_gt 0.0945
_refine_ls_shift/su_max 0.008
_refine_ls_shift/su_mean 0.005
_refine_ls_structure_factor_coef Fsqd
_refine_ls_weighting_details 'calc w=1/[\s^2^(Fo^2^)+(0.1719P)^2^+22.9775P] where P=(Fo^2^+2Fc^2^)/3'
_refine_ls_weighting_scheme calc
_refine_ls_wR_factor_gt 0.2616
_refine_ls_wR_factor_ref 0.3113
_reflns_number_gt 20954
_reflns_number_total 21045
_reflns_threshold_expression >2sigma(I)
_cod_data_source_file c2dt30999h.txt
_cod_data_source_block Complex2
_cod_depositor_comments
;
The following automatic conversions were performed:

'_symmetry_cell_setting' value 'Monoclinic' changed to 'monoclinic'
according to /home/saulius/struct/CIF-dictionaries/cif_core.dic
dictionary named 'cif_core.dic' version 2.4.1 from 2010-06-29.

Automatic conversion script
Id: cif_fix_values 1891 2012-01-12 08:04:46Z andrius 
;
_cod_original_sg_symbol_H-M 'C2/c '
_cod_database_code 7020009

loop_
_symmetry_equiv_pos_as_xyz
'x, y, z'
'-x, y, -z+1/2'
'x+1/2, y+1/2, z'
'-x+1/2, y+1/2, -z+1/2'
'-x, -y, -z'
'x, -y, z-1/2'
'-x+1/2, -y+1/2, -z'
'x+1/2, -y+1/2, z-1/2'

loop_
_atom_site_label
_atom_site_type_symbol
_atom_site_fract_x
_atom_site_fract_y
_atom_site_fract_z
_atom_site_U_iso_or_equiv
_atom_site_adp_type
_atom_site_occupancy
_atom_site_symmetry_multiplicity
_atom_site_calc_flag
_atom_site_refinement_flags
S7 S 0.9332(2) 0.23520(12) 0.13143(6) 0.0653(9) Uani 1 1 d .
S5 S 0.5248(2) 0.25376(14) 0.07231(7) 0.1008(12) Uani 1 1 d .
S8 S 0.9757(2) 0.23165(14) 0.17074(7) 0.0983(12) Uani 1 1 d .
S2 S 1.0672(2) 0.03598(13) 0.07957(6) 0.0942(11) Uani 1 1 d .
S4 S 0.7856(3) 0.42440(14) 0.20076(7) 0.1063(13) Uani 1 1 d .
S6 S 0.9754(2) 0.40769(15) 0.04554(7) 0.1092(13) Uani 1 1 d .
S3 S 0.7979(3) 0.04718(15) 0.20279(8) 0.1210(14) Uani 1 1 d .
N1 N 1.1099(8) 0.0773(4) 0.1733(2) 0.077(3) Uani 1 1 d .
C2 C 1.2442(9) 0.1213(6) 0.1529(4) 0.138(7) Uani 1 1 d .
H2A H 1.3148 0.1231 0.1550 0.165 Uiso 1 1 calc R
H2B H 1.2246 0.1019 0.1362 0.165 Uiso 1 1 calc R
C1 C 1.2107(13) 0.0922(6) 0.1773(3) 0.119(5) Uani 1 1 d .
H1A H 1.2505 0.0615 0.1807 0.143 Uiso 1 1 calc R
H1B H 1.2208 0.1140 0.1936 0.143 Uiso 1 1 calc R
C3 C 1.2544(8) 0.2161(6) 0.1578(3) 0.088(4) Uani 1 1 d .
C5 C 1.3166(12) 0.3320(6) 0.1555(2) 0.082(4) Uani 1 1 d .
H5 H 1.3689 0.3100 0.1535 0.098 Uiso 1 1 calc R
C4 C 1.2251(12) 0.3124(6) 0.1548(2) 0.074(3) Uani 1 1 d .
C8 C 1.1636(16) 0.3996(8) 0.1594(3) 0.110(5) Uani 1 1 d .
H8 H 1.1122 0.4226 0.1604 0.132 Uiso 1 1 calc R
C6 C 1.3323(11) 0.3839(8) 0.1592(2) 0.090(4) Uani 1 1 d .
C7 C 1.2591(19) 0.4177(6) 0.1611(3) 0.108(5) Uani 1 1 d .
H7 H 1.2721 0.4528 0.1635 0.130 Uiso 1 1 calc R
C9 C 1.1460(10) 0.3475(7) 0.1562(2) 0.085(4) Uani 1 1 d .
H9 H 1.0824 0.3351 0.1549 0.102 Uiso 1 1 calc R
C13 C 0.9732(8) 0.1414(8) 0.0525(4) 0.087(4) Uani 1 1 d D
C11 C 0.9967(8) 0.0362(4) 0.1367(2) 0.070(3) Uani 1 1 d .
H11A H 0.9899 0.0054 0.1253 0.083 Uiso 1 1 calc R
H11B H 0.9475 0.0347 0.1495 0.083 Uiso 1 1 calc R
C14 C 0.9705(9) 0.1082(6) 0.0308(4) 0.099(4) Uani 1 1 d D
H14 H 0.9687 0.0727 0.0339 0.119 Uiso 1 1 calc R
C10 C 1.0975(8) 0.0359(4) 0.1529(2) 0.072(3) Uani 1 1 d .
H10A H 1.1075 0.0028 0.1622 0.086 Uiso 1 1 calc R
H10B H 1.1468 0.0394 0.1402 0.086 Uiso 1 1 calc R
C12 C 1.0029(8) 0.0831(5) 0.0930(3) 0.071(3) Uani 1 1 d .
C18 C 0.9764(10) 0.1942(8) 0.0473(4) 0.117(5) Uani 1 1 d D
H18 H 0.9804 0.2177 0.0618 0.141 Uiso 1 1 calc R
C15 C 0.9703(11) 0.1262(11) 0.0047(4) 0.130(6) Uani 1 1 d D
C16 C 0.9727(13) 0.1780(11) -0.0009(4) 0.148(8) Uani 1 1 d D
H16 H 0.9737 0.1903 -0.0188 0.178 Uiso 1 1 calc R
C17 C 0.9736(12) 0.2113(8) 0.0211(6) 0.153(7) Uani 1 1 d D
H17 H 0.9722 0.2467 0.0178 0.183 Uiso 1 1 calc R
N4 N 0.9789(6) 0.0812(4) 0.1193(2) 0.069(3) Uani 1 1 d .
H4N H 0.9519 0.1078 0.1259 0.083 Uiso 1 1 calc R
N5 N 0.9727(6) 0.1272(4) 0.0800(2) 0.080(3) Uani 1 1 d .
H5N H 0.9494 0.1502 0.0903 0.096 Uiso 1 1 calc R
N3 N 1.2029(7) 0.2602(5) 0.15051(19) 0.084(3) Uani 1 1 d .
H3N H 1.1467 0.2547 0.1417 0.101 Uiso 1 1 calc R
N2 N 1.2053(7) 0.1734(5) 0.1497(2) 0.119(4) Uani 1 1 d .
H2N H 1.1467 0.1770 0.1421 0.143 Uiso 1 1 calc R
S1 S 1.3637(3) 0.21687(14) 0.17480(10) 0.1294(16) Uani 1 1 d .
C20 C 1.0028(19) 0.0929(13) 0.2109(4) 0.216(12) Uani 1 1 d .
H20A H 0.9709 0.0744 0.2247 0.259 Uiso 1 1 calc R
H20B H 1.0405 0.1206 0.2202 0.259 Uiso 1 1 calc R
C19 C 1.0687(16) 0.0584(6) 0.1999(3) 0.155(8) Uani 1 1 d .
H19A H 1.0357 0.0256 0.1960 0.186 Uiso 1 1 calc R
H19B H 1.1228 0.0521 0.2137 0.186 Uiso 1 1 calc R
C21 C 0.8403(15) 0.0990(7) 0.1872(4) 0.107(5) Uani 1 1 d .
C22 C 0.6960(17) 0.1238(10) 0.1549(4) 0.119(6) Uani 1 1 d D
C24 C 0.571(2) 0.0746(10) 0.1339(5) 0.215(12) Uani 1 1 d D
C27 C 0.6417(19) 0.1668(7) 0.1503(4) 0.179(10) Uani 1 1 d D
H27 H 0.6675 0.1983 0.1567 0.215 Uiso 1 1 calc R
C23 C 0.6634(16) 0.0757(9) 0.1467(5) 0.164(8) Uani 1 1 d D
H23 H 0.7014 0.0460 0.1496 0.197 Uiso 1 1 calc R
N8 N 0.7174(7) 0.3913(4) 0.1052(2) 0.065(2) Uani 1 1 d .
C28 C 0.7348(10) 0.4285(4) 0.1273(3) 0.084(4) Uani 1 1 d .
H28A H 0.6898 0.4219 0.1409 0.101 Uiso 1 1 calc R
H28B H 0.7216 0.4630 0.1200 0.101 Uiso 1 1 calc R
C29 C 0.8363(10) 0.4268(5) 0.1410(3) 0.086(4) Uani 1 1 d .
H29A H 0.8815 0.4284 0.1270 0.104 Uiso 1 1 calc R
H29B H 0.8474 0.4572 0.1526 0.104 Uiso 1 1 calc R
C30 C 0.8334(8) 0.3772(5) 0.1837(3) 0.078(3) Uani 1 1 d .
C33 C 0.8058(10) 0.2370(6) 0.2480(4) 0.112(5) Uani 1 1 d D
C34 C 0.8271(13) 0.2661(11) 0.2717(3) 0.152(8) Uani 1 1 d D
H34 H 0.8191 0.2520 0.2888 0.183 Uiso 1 1 calc R
C31 C 0.8413(9) 0.3085(8) 0.2207(3) 0.086(4) Uani 1 1 d D
C32 C 0.8143(9) 0.2586(7) 0.2228(3) 0.092(4) Uani 1 1 d D
H32 H 0.8013 0.2387 0.2070 0.110 Uiso 1 1 calc R
C36 C 0.8669(11) 0.3371(6) 0.2441(4) 0.138(6) Uani 1 1 d D
H36 H 0.8889 0.3709 0.2426 0.166 Uiso 1 1 calc R
C35 C 0.8602(15) 0.3162(10) 0.2695(4) 0.176(9) Uani 1 1 d D
H35 H 0.8779 0.3356 0.2853 0.211 Uiso 1 1 calc R
N9 N 0.8569(6) 0.3810(4) 0.1575(2) 0.072(3) Uani 1 1 d .
H9N H 0.8850 0.3552 0.1505 0.087 Uiso 1 1 calc R
N10 N 0.8552(7) 0.3294(5) 0.1945(2) 0.091(3) Uani 1 1 d .
H10N H 0.8815 0.3086 0.1836 0.109 Uiso 1 1 calc R
C46 C 0.7475(8) 0.4121(4) 0.0802(2) 0.076(3) Uani 1 1 d .
H46A H 0.8008 0.4363 0.0844 0.091 Uiso 1 1 calc R
H46B H 0.6937 0.4306 0.0703 0.091 Uiso 1 1 calc R
C47 C 0.7805(9) 0.3681(5) 0.0622(2) 0.076(3) Uani 1 1 d .
H47A H 0.7306 0.3415 0.0604 0.091 Uiso 1 1 calc R
H47B H 0.7880 0.3813 0.0440 0.091 Uiso 1 1 calc R
N13 N 0.8687(8) 0.3461(3) 0.07329(17) 0.070(3) Uani 1 1 d .
H13N H 0.8650 0.3201 0.0841 0.084 Uiso 1 1 calc R
N14 N 1.0306(9) 0.3362(4) 0.08336(19) 0.087(3) Uani 1 1 d .
H14N H 1.0128 0.3150 0.0955 0.105 Uiso 1 1 calc R
C48 C 0.9585(11) 0.3616(5) 0.0686(2) 0.074(3) Uani 1 1 d .
C50 C 1.1750(15) 0.3863(8) 0.0840(2) 0.121(6) Uani 1 1 d D
H50 H 1.1390 0.4161 0.0866 0.145 Uiso 1 1 calc R
C49 C 1.1303(14) 0.3399(9) 0.0816(2) 0.096(4) Uani 1 1 d D
C51 C 1.2720(18) 0.3895(9) 0.0827(4) 0.146(8) Uani 1 1 d D
C54 C 1.1863(13) 0.2958(8) 0.0804(3) 0.132(6) Uani 1 1 d D
H54 H 1.1564 0.2635 0.0797 0.158 Uiso 1 1 calc R
O1 O 0.8743(4) 0.1894(3) 0.12254(13) 0.070(2) Uani 1 1 d .
O2 O 1.0195(5) 0.2368(3) 0.11570(14) 0.078(2) Uani 1 1 d .
O3 O 0.8759(5) 0.2827(3) 0.12596(14) 0.079(2) Uani 1 1 d .
Cl1 Cl 1.4512(3) 0.40932(14) 0.16114(8) 0.1389(15) Uani 1 1 d .
C38 C 0.6037(9) 0.3252(6) 0.1203(2) 0.091(4) Uani 1 1 d .
H38A H 0.6231 0.3334 0.1395 0.109 Uiso 1 1 calc R
H38B H 0.5354 0.3153 0.1186 0.109 Uiso 1 1 calc R
C37 C 0.6176(9) 0.3737(4) 0.1021(2) 0.076(3) Uani 1 1 d .
H37A H 0.5988 0.3652 0.0830 0.092 Uiso 1 1 calc R
H37B H 0.5754 0.4013 0.1073 0.092 Uiso 1 1 calc R
N11 N 0.6618(6) 0.2825(4) 0.1118(2) 0.073(3) Uani 1 1 d .
H11N H 0.7165 0.2764 0.1214 0.087 Uiso 1 1 calc R
N12 N 0.7031(7) 0.2178(5) 0.0849(2) 0.085(3) Uani 1 1 d .
H12N H 0.7553 0.2166 0.0962 0.102 Uiso 1 1 calc R
C39 C 0.6367(8) 0.2521(6) 0.0904(3) 0.069(3) Uani 1 1 d .
C40 C 0.6973(8) 0.1828(8) 0.0625(4) 0.082(4) Uani 1 1 d .
N6 N 0.9330(14) 0.1145(5) 0.1931(3) 0.128(4) Uani 1 1 d .
H6N H 0.9501 0.1415 0.1844 0.154 Uiso 1 1 calc R
N7 N 0.7920(16) 0.1281(5) 0.1676(4) 0.132(5) Uani 1 1 d .
H7N H 0.8251 0.1533 0.1618 0.159 Uiso 1 1 calc R
C41 C 0.6965(12) 0.1329(10) 0.0675(3) 0.134(6) Uani 1 1 d .
H41 H 0.6967 0.1207 0.0854 0.161 Uiso 1 1 calc R
C42 C 0.6953(16) 0.0992(6) 0.0458(5) 0.172(8) Uani 1 1 d .
Cl2 Cl 0.9692(4) 0.0829(3) -0.02257(8) 0.208(2) Uani 1 1 d .
Cl6 Cl 1.3418(4) 0.4444(2) 0.08479(13) 0.216(3) Uani 1 1 d .
Cl4 Cl 0.7696(4) 0.17140(19) 0.24831(9) 0.1700(19) Uani 1 1 d .
C45 C 0.6930(10) 0.2003(6) 0.0362(4) 0.112(5) Uani 1 1 d .
H45 H 0.6936 0.2356 0.0326 0.134 Uiso 1 1 calc R
C44 C 0.6877(11) 0.1659(10) 0.0153(4) 0.127(5) Uani 1 1 d .
H44 H 0.6792 0.1784 -0.0026 0.153 Uiso 1 1 calc R
C43 C 0.6943(12) 0.1151(10) 0.0191(4) 0.138(6) Uani 1 1 d .
H43 H 0.6979 0.0920 0.0047 0.166 Uiso 1 1 calc R
C53 C 1.2855(15) 0.2992(9) 0.0800(4) 0.178(8) Uani 1 1 d D
H53 H 1.3222 0.2690 0.0795 0.214 Uiso 1 1 calc R
C52 C 1.3316(15) 0.3466(11) 0.0805(4) 0.162(9) Uani 1 1 d D
H52 H 1.3984 0.3497 0.0795 0.195 Uiso 1 1 calc R
C25 C 0.5199(16) 0.1173(14) 0.1309(5) 0.214(15) Uani 1 1 d D
H25 H 0.4549 0.1133 0.1242 0.257 Uiso 1 1 calc R
C26 C 0.549(2) 0.1662(11) 0.1364(6) 0.24(2) Uani 1 1 d D
H26 H 0.5122 0.1955 0.1315 0.293 Uiso 1 1 calc R
Cl3 Cl 0.5229(6) 0.0156(4) 0.1232(3) 0.437(9) Uani 1 1 d .
Cl5 Cl 0.7006(14) 0.0347(2) 0.05339(15) 0.595(14) Uani 1 1 d .
N15 N 0.3155(10) 0.1053(5) 0.0264(3) 0.143(4) Uiso 1 1 d .
N17 N 0.5000 0.3485(8) 0.2500 0.146(6) Uiso 1 2 d S
C64 C 0.5605(10) -0.0226(6) 0.2185(3) 0.142(5) Uiso 1 1 d .
H64A H 0.5065 -0.0443 0.2219 0.212 Uiso 1 1 calc R
H64B H 0.6158 -0.0438 0.2157 0.212 Uiso 1 1 calc R
H64C H 0.5431 -0.0021 0.2023 0.212 Uiso 1 1 calc R
C61 C 0.3846(16) 0.1507(8) 0.0171(4) 0.218(9) Uiso 1 1 d .
H61A H 0.4183 0.1680 0.0329 0.262 Uiso 1 1 calc R
H61B H 0.4322 0.1374 0.0056 0.262 Uiso 1 1 calc R
C57 C 0.2461(18) 0.1259(10) 0.0447(5) 0.251(10) Uiso 1 1 d .
H57A H 0.2030 0.1494 0.0338 0.301 Uiso 1 1 calc R
H57B H 0.2063 0.0971 0.0497 0.301 Uiso 1 1 calc R
C58 C 0.278(2) 0.1524(10) 0.0697(6) 0.291(12) Uiso 1 1 d .
H58A H 0.3386 0.1376 0.0776 0.436 Uiso 1 1 calc R
H58B H 0.2300 0.1491 0.0824 0.436 Uiso 1 1 calc R
H58C H 0.2880 0.1884 0.0658 0.436 Uiso 1 1 calc R
C55 C 0.381(2) 0.0720(12) 0.0465(6) 0.301(14) Uiso 1 1 d .
H55A H 0.4187 0.0927 0.0604 0.361 Uiso 1 1 calc R
H55B H 0.3450 0.0456 0.0552 0.361 Uiso 1 1 calc R
C59 C 0.269(2) 0.0794(14) -0.0011(7) 0.341(17) Uiso 1 1 d .
H59A H 0.2166 0.1003 -0.0101 0.409 Uiso 1 1 calc R
H59B H 0.3174 0.0729 -0.0138 0.409 Uiso 1 1 calc R
C62 C 0.314(2) 0.1862(13) 0.0014(7) 0.350(16) Uiso 1 1 d .
H62A H 0.2500 0.1710 -0.0001 0.525 Uiso 1 1 calc R
H62B H 0.3336 0.1916 -0.0167 0.525 Uiso 1 1 calc R
H62C H 0.3126 0.2187 0.0108 0.525 Uiso 1 1 calc R
C69 C 0.5775(17) 0.3821(9) 0.2432(5) 0.232(9) Uiso 1 1 d .
H69A H 0.5517 0.4029 0.2276 0.278 Uiso 1 1 calc R
H69B H 0.6278 0.3602 0.2368 0.278 Uiso 1 1 calc R
C67 C 0.4668(19) 0.3225(10) 0.2253(6) 0.264(11) Uiso 1 1 d .
H67A H 0.4377 0.3473 0.2121 0.317 Uiso 1 1 calc R
H67B H 0.4170 0.2976 0.2290 0.317 Uiso 1 1 calc R
C70 C 0.626(2) 0.4177(11) 0.2637(6) 0.292(13) Uiso 1 1 d .
H70A H 0.5913 0.4500 0.2630 0.439 Uiso 1 1 calc R
H70B H 0.6917 0.4235 0.2597 0.439 Uiso 1 1 calc R
H70C H 0.6258 0.4028 0.2817 0.439 Uiso 1 1 calc R
C68 C 0.556(2) 0.2924(12) 0.2123(6) 0.329(15) Uiso 1 1 d .
H68A H 0.6041 0.2822 0.2269 0.493 Uiso 1 1 calc R
H68B H 0.5850 0.3152 0.1999 0.493 Uiso 1 1 calc R
H68C H 0.5308 0.2623 0.2025 0.493 Uiso 1 1 calc R
C60 C 0.231(3) 0.0288(16) 0.0105(8) 0.40(2) Uiso 1 1 d .
H60A H 0.2714 0.0191 0.0268 0.604 Uiso 1 1 calc R
H60B H 0.2318 0.0018 -0.0030 0.604 Uiso 1 1 calc R
H60C H 0.1650 0.0338 0.0149 0.604 Uiso 1 1 calc R
C56 C 0.443(3) 0.0501(16) 0.0261(9) 0.44(2) Uiso 1 1 d .
H56A H 0.5101 0.0573 0.0318 0.659 Uiso 1 1 calc R
H56B H 0.4249 0.0654 0.0085 0.659 Uiso 1 1 calc R
H56C H 0.4331 0.0133 0.0250 0.659 Uiso 1 1 calc R
N16 N 0.5000 0.0456(5) 0.2500 0.085(4) Uiso 1 2 d S
C65 C 0.4600(10) 0.0788(5) 0.2260(3) 0.118(5) Uiso 1 1 d .
H65A H 0.4345 0.0561 0.2112 0.142 Uiso 1 1 calc R
H65B H 0.4057 0.0987 0.2316 0.142 Uiso 1 1 calc R
C66 C 0.5282(11) 0.1144(6) 0.2152(3) 0.154(6) Uiso 1 1 d .
H66A H 0.5595 0.1348 0.2300 0.231 Uiso 1 1 calc R
H66B H 0.4937 0.1368 0.2019 0.231 Uiso 1 1 calc R
H66C H 0.5765 0.0952 0.2066 0.231 Uiso 1 1 calc R
C63 C 0.5848(9) 0.0116(5) 0.2421(3) 0.111(4) Uiso 1 1 d .
H63A H 0.6380 0.0340 0.2381 0.134 Uiso 1 1 calc R
H63B H 0.6079 -0.0095 0.2579 0.134 Uiso 1 1 calc R

loop_
_atom_site_aniso_label
_atom_site_aniso_U_11
_atom_site_aniso_U_22
_atom_site_aniso_U_33
_atom_site_aniso_U_23
_atom_site_aniso_U_13
_atom_site_aniso_U_12
S7 0.061(2) 0.059(2) 0.075(2) 0.0018(18) 0.0045(18) 0.006(2)
S5 0.070(2) 0.135(3) 0.094(3) 0.001(2) -0.006(2) 0.007(2)
S8 0.095(3) 0.119(3) 0.081(2) 0.005(2) 0.0108(19) 0.005(2)
S2 0.126(3) 0.085(3) 0.074(2) -0.0036(19) 0.0244(19) 0.025(2)
S4 0.146(3) 0.098(3) 0.076(2) -0.026(2) 0.014(2) 0.015(2)
S6 0.096(3) 0.141(3) 0.088(3) 0.045(2) -0.001(2) -0.024(2)
S3 0.124(3) 0.100(3) 0.149(3) 0.032(3) 0.063(3) 0.011(2)
N1 0.109(9) 0.057(7) 0.063(7) -0.017(6) -0.004(6) 0.016(6)
C2 0.061(10) 0.072(13) 0.29(2) -0.032(13) 0.056(12) -0.015(8)
C1 0.095(13) 0.085(12) 0.166(16) -0.047(11) -0.043(11) 0.026(10)
C3 0.061(10) 0.057(10) 0.145(12) 0.004(9) 0.015(8) 0.017(9)
C5 0.108(14) 0.059(12) 0.079(9) -0.008(7) 0.007(8) -0.002(9)
C4 0.067(11) 0.070(12) 0.084(9) 0.009(7) -0.001(7) 0.000(11)
C8 0.152(19) 0.078(15) 0.098(11) -0.005(9) 0.005(10) 0.017(12)
C6 0.118(13) 0.079(12) 0.079(9) 0.003(9) 0.036(8) -0.002(12)
C7 0.167(17) 0.049(11) 0.109(11) 0.020(8) 0.019(12) 0.012(14)
C9 0.086(11) 0.089(12) 0.078(9) -0.001(8) 0.003(7) 0.009(11)
C13 0.096(10) 0.092(15) 0.073(14) 0.015(13) 0.005(8) 0.001(8)
C11 0.082(10) 0.066(9) 0.064(8) -0.002(7) 0.025(7) -0.009(7)
C14 0.112(11) 0.120(13) 0.063(12) 0.009(13) -0.004(8) 0.013(8)
C10 0.088(10) 0.044(8) 0.084(9) 0.009(7) 0.015(7) 0.007(6)
C12 0.077(8) 0.059(9) 0.078(10) 0.001(8) 0.006(8) -0.009(7)
C18 0.158(14) 0.106(16) 0.086(14) 0.039(11) -0.003(9) 0.002(10)
C15 0.135(13) 0.22(2) 0.034(13) -0.002(12) 0.001(8) 0.019(14)
C16 0.133(14) 0.22(3) 0.093(17) 0.069(19) 0.005(12) 0.022(16)
C17 0.145(15) 0.156(19) 0.16(2) 0.06(2) 0.018(15) 0.036(13)
N4 0.082(7) 0.069(8) 0.057(7) 0.005(6) 0.013(5) 0.014(5)
N5 0.122(8) 0.062(8) 0.055(8) 0.014(6) 0.001(6) 0.021(6)
N3 0.075(8) 0.067(9) 0.107(8) -0.006(7) -0.010(6) -0.005(8)
N2 0.063(7) 0.066(9) 0.223(13) -0.046(8) -0.007(7) -0.011(7)
S1 0.077(3) 0.081(3) 0.221(5) 0.004(3) -0.029(3) 0.010(2)
C20 0.17(2) 0.37(4) 0.109(18) 0.01(2) 0.017(16) -0.04(2)
C19 0.31(2) 0.111(13) 0.049(10) 0.017(9) 0.025(12) 0.103(14)
C21 0.072(13) 0.126(16) 0.132(15) -0.029(12) 0.054(11) -0.013(12)
C22 0.086(14) 0.123(18) 0.158(15) 0.078(14) 0.058(12) 0.018(16)
C24 0.097(18) 0.18(2) 0.37(3) 0.17(2) 0.014(19) 0.006(17)
C27 0.22(2) 0.163(18) 0.178(18) 0.112(14) 0.124(17) 0.153(19)
C23 0.083(16) 0.119(19) 0.29(2) 0.110(16) 0.021(14) 0.000(13)
N8 0.068(7) 0.064(7) 0.062(7) -0.005(6) -0.005(6) 0.005(5)
C28 0.110(12) 0.052(9) 0.089(10) 0.004(8) 0.003(9) 0.013(7)
C29 0.133(13) 0.063(10) 0.064(8) -0.015(8) 0.016(8) -0.008(8)
C30 0.087(9) 0.065(10) 0.079(11) -0.009(9) -0.009(8) 0.001(7)
C33 0.122(12) 0.111(13) 0.102(13) 0.042(13) 0.007(10) -0.021(9)
C34 0.137(15) 0.27(3) 0.047(12) 0.019(16) -0.016(10) -0.003(16)
C31 0.097(10) 0.118(15) 0.042(11) 0.002(11) -0.002(8) 0.002(9)
C32 0.106(11) 0.085(13) 0.085(14) 0.017(10) 0.010(8) -0.001(9)
C36 0.179(16) 0.170(17) 0.062(11) 0.022(14) -0.006(11) -0.027(12)
C35 0.21(2) 0.21(2) 0.10(2) -0.009(17) 0.011(14) -0.062(18)
N9 0.085(7) 0.065(8) 0.068(8) -0.001(6) 0.017(6) -0.001(5)
N10 0.113(8) 0.095(10) 0.065(9) -0.008(7) 0.017(6) 0.019(7)
C46 0.093(9) 0.076(9) 0.059(8) 0.018(8) 0.006(7) 0.013(7)
C47 0.077(10) 0.098(10) 0.053(8) 0.016(8) 0.011(7) 0.006(8)
N13 0.060(7) 0.078(7) 0.071(7) 0.012(5) 0.004(6) 0.006(6)
N14 0.049(8) 0.135(9) 0.078(7) 0.016(6) 0.011(6) 0.009(7)
C48 0.052(9) 0.104(11) 0.063(8) -0.009(7) -0.016(8) -0.003(8)
C50 0.064(13) 0.21(2) 0.086(10) 0.031(11) -0.015(8) -0.046(13)
C49 0.074(14) 0.137(15) 0.076(9) 0.024(9) 0.006(8) -0.013(15)
C51 0.14(2) 0.18(2) 0.109(13) 0.019(13) -0.025(14) -0.046(18)
C54 0.071(14) 0.155(17) 0.169(15) -0.016(12) 0.011(10) 0.039(12)
O1 0.062(5) 0.062(5) 0.086(5) 0.003(4) 0.000(4) 0.005(4)
O2 0.073(5) 0.085(6) 0.074(5) -0.002(4) 0.003(4) 0.007(4)
O3 0.079(5) 0.064(5) 0.091(5) 0.005(4) 0.000(4) 0.014(4)
Cl1 0.164(4) 0.104(3) 0.156(4) -0.006(3) 0.051(3) -0.057(3)
C38 0.091(9) 0.109(11) 0.073(9) -0.003(9) 0.018(7) 0.009(9)
C37 0.093(11) 0.069(9) 0.069(8) 0.004(7) 0.012(7) 0.028(8)
N11 0.072(7) 0.077(7) 0.066(7) 0.003(6) -0.007(6) 0.010(6)
N12 0.062(7) 0.108(9) 0.081(8) -0.009(8) -0.015(6) 0.029(7)
C39 0.056(9) 0.097(11) 0.052(8) 0.003(8) -0.003(7) 0.002(8)
C40 0.090(9) 0.079(14) 0.077(15) -0.011(12) 0.001(8) 0.006(8)
N6 0.122(13) 0.165(13) 0.105(11) 0.007(9) 0.049(10) 0.004(11)
N7 0.141(17) 0.082(10) 0.183(14) 0.041(10) 0.066(12) 0.013(10)
C41 0.221(18) 0.100(16) 0.077(13) -0.007(14) -0.012(10) 0.007(12)
C42 0.34(3) 0.067(13) 0.097(15) -0.002(13) -0.021(15) 0.007(12)
Cl2 0.226(5) 0.319(7) 0.072(3) -0.013(4) -0.016(3) 0.034(5)
Cl6 0.147(4) 0.238(6) 0.250(6) 0.047(5) -0.038(4) -0.084(4)
Cl4 0.205(5) 0.153(4) 0.152(4) 0.064(3) 0.022(3) -0.013(3)
C45 0.174(15) 0.094(13) 0.069(12) -0.002(13) 0.024(10) 0.017(10)
C44 0.173(15) 0.125(16) 0.084(14) 0.002(15) 0.011(10) 0.030(13)
C43 0.200(17) 0.133(19) 0.075(15) -0.020(13) -0.023(10) 0.059(13)
C53 0.060(14) 0.24(3) 0.24(2) -0.010(18) 0.048(13) 0.027(14)
C52 0.082(15) 0.27(3) 0.138(14) 0.012(18) 0.004(12) -0.09(2)
C25 0.104(15) 0.30(4) 0.25(2) 0.19(3) 0.073(14) 0.08(2)
C26 0.27(4) 0.26(3) 0.24(3) 0.18(3) 0.17(3) 0.19(3)
Cl3 0.249(8) 0.320(10) 0.68(2) 0.259(12) -0.230(11) -0.177(8)
Cl5 1.51(5) 0.103(5) 0.163(6) 0.009(4) 0.046(12) 0.100(11)

loop_
_atom_type_symbol
_atom_type_description
_atom_type_scat_dispersion_real
_atom_type_scat_dispersion_imag
_atom_type_scat_source
C C 0.0033 0.0016 'International Tables Vol C Tables 4.2.6.8 and 6.1.1.4'
H H 0.0000 0.0000 'International Tables Vol C Tables 4.2.6.8 and 6.1.1.4'
N N 0.0061 0.0033 'International Tables Vol C Tables 4.2.6.8 and 6.1.1.4'
O O 0.0106 0.0060 'International Tables Vol C Tables 4.2.6.8 and 6.1.1.4'
S S 0.1246 0.1234 'International Tables Vol C Tables 4.2.6.8 and 6.1.1.4'
Cl Cl 0.1484 0.1585 'International Tables Vol C Tables 4.2.6.8 and 6.1.1.4'

loop_
_geom_angle_atom_site_label_1
_geom_angle_atom_site_label_2
_geom_angle_atom_site_label_3
_geom_angle
_geom_angle_site_symmetry_1
_geom_angle_site_symmetry_3
O3 S7 O1 110.2(4) . .
O3 S7 O2 109.1(4) . .
O1 S7 O2 108.5(4) . .
O3 S7 S8 108.7(3) . .
O1 S7 S8 110.7(3) . .
O2 S7 S8 109.6(3) . .
C1 N1 C10 109.7(9) . .
C1 N1 C19 113.6(13) . .
C10 N1 C19 108.2(10) . .
N2 C2 C1 113.8(12) . .
N1 C1 C2 112.9(12) . .
N2 C3 N3 112.1(11) . .
N2 C3 S1 124.9(10) . .
N3 C3 S1 123.0(11) . .
C4 C5 C6 120.2(13) . .
C5 C4 N3 123.6(14) . .
C5 C4 C9 118.5(13) . .
N3 C4 C9 117.7(14) . .
C9 C8 C7 119.4(15) . .
C7 C6 C5 122.4(14) . .
C7 C6 Cl1 117.2(17) . .
C5 C6 Cl1 120.4(15) . .
C6 C7 C8 119.5(15) . .
C8 C9 C4 120.1(13) . .
C14 C13 C18 118.3(14) . .
C14 C13 N5 125.7(16) . .
C18 C13 N5 116.0(17) . .
N4 C11 C10 113.7(8) . .
C15 C14 C13 120.9(15) . .
N1 C10 C11 112.7(9) . .
N5 C12 N4 112.5(10) . .
N5 C12 S2 125.3(10) . .
N4 C12 S2 122.1(10) . .
C17 C18 C13 119.7(16) . .
C14 C15 C16 121.7(17) . .
C14 C15 Cl2 120(2) . .
C16 C15 Cl2 118(2) . .
C15 C16 C17 117.0(19) . .
C18 C17 C16 122(2) . .
C12 N4 C11 122.8(9) . .
C12 N5 C13 130.1(12) . .
C3 N3 C4 131.7(11) . .
C3 N2 C2 124.4(11) . .
N6 C20 C19 117.2(19) . .
C20 C19 N1 115.1(14) . .
N6 C21 N7 112.2(18) . .
N6 C21 S3 120.7(18) . .
N7 C21 S3 127.0(14) . .
C27 C22 C23 123(2) . .
C27 C22 N7 119(3) . .
C23 C22 N7 117.7(18) . .
C25 C24 C23 120(2) . .
C25 C24 Cl3 122(2) . .
C23 C24 Cl3 118(2) . .
C22 C27 C26 123(2) . .
C24 C23 C22 115(2) . .
C46 N8 C37 112.5(9) . .
C46 N8 C28 110.2(9) . .
C37 N8 C28 111.9(9) . .
N8 C28 C29 113.1(9) . .
N9 C29 C28 113.4(10) . .
N9 C30 N10 111.3(11) . .
N9 C30 S4 124.7(11) . .
N10 C30 S4 124.1(12) . .
C32 C33 C34 120.0(14) . .
C32 C33 Cl4 116.8(16) . .
C34 C33 Cl4 123.3(18) . .
C33 C34 C35 119.3(17) . .
C32 C31 C36 119.9(14) . .
C32 C31 N10 119.7(15) . .
C36 C31 N10 119.9(17) . .
C31 C32 C33 120.6(14) . .
C35 C36 C31 120.6(16) . .
C36 C35 C34 119.5(18) . .
C30 N9 C29 122.4(10) . .
C30 N10 C31 130.2(12) . .
N8 C46 C47 109.7(9) . .
N13 C47 C46 112.2(9) . .
C48 N13 C47 126.3(10) . .
C48 N14 C49 128.2(11) . .
N14 C48 N13 114.0(11) . .
N14 C48 S6 124.5(11) . .
N13 C48 S6 121.5(10) . .
C51 C50 C49 119.8(18) . .
C50 C49 C54 119.0(16) . .
C50 C49 N14 120.1(18) . .
C54 C49 N14 120.6(18) . .
C50 C51 C52 124(2) . .
C50 C51 Cl6 127(2) . .
C52 C51 Cl6 109(2) . .
C53 C54 C49 120.8(16) . .
N11 C38 C37 110.2(9) . .
N8 C37 C38 111.4(9) . .
C39 N11 C38 124.7(10) . .
C39 N12 C40 126.7(11) . .
N12 C39 N11 115.2(11) . .
N12 C39 S5 121.6(11) . .
N11 C39 S5 123.1(12) . .
C41 C40 C45 120.2(15) . .
C41 C40 N12 118.8(18) . .
C45 C40 N12 120.9(18) . .
C21 N6 C20 127.9(19) . .
C21 N7 C22 130.4(14) . .
C40 C41 C42 118.5(15) . .
C43 C42 C41 123.1(15) . .
C43 C42 Cl5 120(2) . .
C41 C42 Cl5 117.0(19) . .
C44 C45 C40 119.5(15) . .
C43 C44 C45 123.1(16) . .
C44 C43 C42 115.2(16) . .
C54 C53 C52 120.9(18) . .
C53 C52 C51 115.8(19) . .
C24 C25 C26 129(3) . .
C25 C26 C27 111(2) . .
C57 N15 C55 101.1(17) . .
C57 N15 C59 115.9(18) . .
C55 N15 C59 118(2) . .
C57 N15 C61 110.3(16) . .
C55 N15 C61 105.2(16) . .
C59 N15 C61 105.6(18) . .
C67 N17 C67 123(3) 2_655 .
C67 N17 C69 105.8(14) 2_655 2_655
C67 N17 C69 107.4(14) . 2_655
C67 N17 C69 107.4(14) 2_655 .
C67 N17 C69 105.8(14) . .
C69 N17 C69 106(2) 2_655 .
C62 C61 N15 103(2) . .
C58 C57 N15 122(2) . .
C56 C55 N15 97(3) . .
C60 C59 N15 100(3) . .
N17 C69 C70 121(2) . .
N17 C67 C68 111(2) . .
C65 N16 C65 110.8(13) 2_655 .
C65 N16 C63 110.8(7) 2_655 2_655
C65 N16 C63 106.9(7) . 2_655
C65 N16 C63 106.9(7) 2_655 .
C65 N16 C63 110.8(7) . .
C63 N16 C63 110.5(13) 2_655 .
C66 C65 N16 116.3(11) . .
C64 C63 N16 114.9(10) . .

loop_
_geom_bond_atom_site_label_1
_geom_bond_atom_site_label_2
_geom_bond_distance
_geom_bond_site_symmetry_2
S7 O3 1.469(7) .
S7 O1 1.476(7) .
S7 O2 1.481(7) .
S7 S8 1.952(4) .
S5 C39 1.699(12) .
S2 C12 1.679(12) .
S4 C30 1.650(13) .
S6 C48 1.670(13) .
S3 C21 1.674(18) .
N1 C1 1.437(15) .
N1 C10 1.458(12) .
N1 C19 1.549(18) .
C2 N2 1.452(15) .
C2 C1 1.522(19) .
C3 N2 1.333(13) .
C3 N3 1.371(13) .
C3 S1 1.644(13) .
C5 C4 1.356(15) .
C5 C6 1.369(16) .
C4 N3 1.395(14) .
C4 C9 1.424(15) .
C8 C9 1.375(16) .
C8 C7 1.390(17) .
C6 C7 1.344(17) .
C6 Cl1 1.759(14) .
C13 C14 1.364(13) .
C13 C18 1.389(17) .
C13 N5 1.393(15) .
C11 N4 1.444(12) .
C11 C10 1.529(13) .
C14 C15 1.356(19) .
C12 N5 1.351(13) .
C12 N4 1.360(13) .
C18 C17 1.351(15) .
C15 C16 1.367(15) .
C15 Cl2 1.739(17) .
C16 C17 1.375(15) .
C20 N6 1.35(2) .
C20 C19 1.42(3) .
C21 N6 1.342(17) .
C21 N7 1.341(18) .
C22 C27 1.345(15) .
C22 C23 1.37(2) .
C22 N7 1.408(19) .
C24 C25 1.308(17) .
C24 C23 1.363(16) .
C24 Cl3 1.72(2) .
C27 C26 1.384(19) .
N8 C46 1.437(12) .
N8 C37 1.442(12) .
N8 C28 1.446(12) .
C28 C29 1.489(14) .
C29 N9 1.446(13) .
C30 N9 1.356(14) .
C30 N10 1.364(13) .
C33 C32 1.366(13) .
C33 C34 1.39(2) .
C33 Cl4 1.767(15) .
C34 C35 1.381(15) .
C31 C32 1.348(12) .
C31 C36 1.378(14) .
C31 N10 1.422(15) .
C36 C35 1.365(15) .
C46 C47 1.533(13) .
C47 N13 1.399(12) .
N13 C48 1.343(13) .
N14 C48 1.339(13) .
N14 C49 1.389(16) .
C50 C51 1.348(13) .
C50 C49 1.349(14) .
C49 C54 1.380(18) .
C51 C52 1.389(16) .
C51 Cl6 1.71(2) .
C54 C53 1.372(15) .
C38 N11 1.448(13) .
C38 C37 1.559(14) .
N11 C39 1.326(13) .
N12 C39 1.320(13) .
N12 C40 1.419(15) .
C40 C41 1.312(17) .
C40 C45 1.355(17) .
C41 C42 1.37(2) .
C42 C43 1.36(2) .
C42 Cl5 1.708(16) .
C45 C44 1.349(18) .
C44 C43 1.328(18) .
C53 C52 1.379(15) .
C25 C26 1.34(3) .
N15 C57 1.47(2) .
N15 C55 1.53(3) .
N15 C59 1.58(3) .
N15 C61 1.61(2) .
N17 C67 1.41(2) 2_655
N17 C67 1.41(2) .
N17 C69 1.44(2) 2_655
N17 C69 1.44(2) .
C64 C63 1.465(15) .
C61 C62 1.49(3) .
C57 C58 1.43(3) .
C55 C56 1.48(4) .
C59 C60 1.54(4) .
C69 C70 1.47(3) .
C67 C68 1.63(3) .
N16 C65 1.511(13) 2_655
N16 C65 1.511(13) .
N16 C63 1.542(13) 2_655
N16 C63 1.542(13) .
C65 C66 1.452(16) .
